data_7059578
loop_
_publ_author_name
'Nisa, Zaib ul'
'Tashi, Lobzang'
'Sen, Charanjeet'
'Ashashi, Nargis Akhter'
'Sahoo, Subash Chandra'
'Sheikh, Haq Nawaz'

_publ_section_title
;
 Synthesis of eight isostructural 2D lanthanide coordination polymers
 assembled by rigid furan-2,5-dicarboxylic acid and flexible adipic acid
 as linkers and exploration of luminescent Eu/Tb polymers as efficient and
 sensitive sensors for nitroaromatic compounds
;
_journal_issue 19
_journal_name_full 'New Journal of Chemistry'
_journal_page_first 8125
_journal_page_last 8137
_journal_paper_doi 10.1039/D0NJ01018A
_journal_volume 44
_journal_year 2020
_chemical_formula_moiety 'C23 H18 Cl N3 O3'
_chemical_formula_sum 'C23 H18 Cl N3 O3'
_chemical_formula_weight 419.85
_space_group_IT_number 14
_space_group_name_Hall '-P 2ybc'
_space_group_name_H-M_alt 'P 1 21/c 1'
_symmetry_cell_setting monoclinic
_symmetry_space_group_name_H-M 'P 1 21/c 1'
_atom_sites_solution_hydrogens geom
_atom_sites_solution_primary direct
_atom_sites_solution_secondary difmap
_audit_block_doi 10.5517/ccdc.csd.cc236zx7
_audit_creation_method SHELXL-97
_audit_update_record
;
2019-09-18 deposited with the CCDC.	2020-04-24 downloaded from the CCDC.
;
_cell_angle_alpha 90.00
_cell_angle_beta 114.257(14)
_cell_angle_gamma 90.00
_cell_formula_units_Z 4
_cell_length_a 11.171(2)
_cell_length_b 21.929(5)
_cell_length_c 9.307(2)
_cell_measurement_reflns_used 4086
_cell_measurement_temperature 293(2)
_cell_measurement_theta_max 26.0
_cell_measurement_theta_min 2.7
_cell_volume 2078.6(8)
_computing_cell_refinement 'Bruker SAINT'
_computing_data_collection 'Bruker APEX2'
_computing_data_reduction 'Bruker SAINT'
_computing_molecular_graphics 'PLATON (Spek, 2009)'
_computing_publication_material Mercury
_computing_structure_refinement 'SHELXL-97 (Sheldrick, 1997)'
_computing_structure_solution 'SHELXS-97 (Sheldrick, 1990)'
_diffrn_ambient_temperature 293(2)
_diffrn_measured_fraction_theta_full 0.998
_diffrn_measured_fraction_theta_max 0.998
_diffrn_measurement_device_type 'Bruker APEX-II CCD'
_diffrn_measurement_method '\f and \w scans'
_diffrn_radiation_monochromator graphite
_diffrn_radiation_source 'fine-focus sealed tube'
_diffrn_radiation_type MoK\a
_diffrn_radiation_wavelength 0.71073
_diffrn_reflns_av_R_equivalents 0.0504
_diffrn_reflns_av_sigmaI/netI 0.0438
_diffrn_reflns_limit_h_max 13
_diffrn_reflns_limit_h_min -12
_diffrn_reflns_limit_k_max 27
_diffrn_reflns_limit_k_min -25
_diffrn_reflns_limit_l_max 11
_diffrn_reflns_limit_l_min -11
_diffrn_reflns_number 26028
_diffrn_reflns_theta_full 26.00
_diffrn_reflns_theta_max 26.00
_diffrn_reflns_theta_min 2.73
_diffrn_standards_number 26028
_exptl_absorpt_coefficient_mu 0.214
_exptl_absorpt_correction_T_max 0.959
_exptl_absorpt_correction_T_min 0.885
_exptl_absorpt_correction_type multi-scan
_exptl_absorpt_process_details 'SADABS (Sheldrick, 1996)'
_exptl_crystal_colour white
_exptl_crystal_density_diffrn 1.342
_exptl_crystal_density_method 'not measured'
_exptl_crystal_description block
_exptl_crystal_F_000 872
_exptl_crystal_size_max 0.25
_exptl_crystal_size_mid 0.20
_exptl_crystal_size_min 0.15
_refine_diff_density_max 0.153
_refine_diff_density_min -0.320
_refine_diff_density_rms 0.037
_refine_ls_extinction_method none
_refine_ls_goodness_of_fit_ref 0.931
_refine_ls_hydrogen_treatment mixed
_refine_ls_matrix_type full
_refine_ls_number_parameters 271
_refine_ls_number_reflns 4086
_refine_ls_number_restraints 0
_refine_ls_restrained_S_all 0.931
_refine_ls_R_factor_all 0.0908
_refine_ls_R_factor_gt 0.0437
_refine_ls_shift/su_max 0.000
_refine_ls_shift/su_mean 0.000
_refine_ls_structure_factor_coef Fsqd
_refine_ls_weighting_details 'calc w=1/[\s^2^(Fo^2^)+(0.1087P)^2^+0.0000P] where P=(Fo^2^+2Fc^2^)/3'
_refine_ls_weighting_scheme calc
_refine_ls_wR_factor_gt 0.1246
_refine_ls_wR_factor_ref 0.1637
_reflns_number_gt 2490
_reflns_number_total 4086
_reflns_threshold_expression >2sigma(I)
_cod_data_source_file d0nj01018a2.cif
_cod_data_source_block q1h
_cod_depositor_comments
;
The following automatic conversions were performed:

data item '_exptl_absorpt_correction_type' value 'Multi-scan' was
changed to 'multi-scan' in accordance with the
/home/data/users/saulius/crontab/automatic-downloads/rss-feeds/RSC/lib/dictionaries/cif_core.dic
dictionary named 'cif_core.dic' version 2.4.2 last updated on
2011-04-26.

data item '_symmetry_cell_setting' value 'Monoclinic' was changed to
'monoclinic' in accordance with the
/home/data/users/saulius/crontab/automatic-downloads/rss-feeds/RSC/lib/dictionaries/cif_core.dic
dictionary named 'cif_core.dic' version 2.4.2 last updated on
2011-04-26.

Automatic conversion script
Id: cif_fix_values 7556 2019-12-06 15:28:31Z antanas 

 Adding full bibliography for 7059575--7059582.cif.

 Adding full bibliography for 7059575--7059582.cif.
;
_cod_original_cell_volume 2078.7(9)
_cod_original_sg_symbol_H-M P21/c
_cod_database_code 7059578

loop_
_symmetry_equiv_pos_as_xyz
'x, y, z'
'-x, y+1/2, -z+1/2'
'-x, -y, -z'
'x, -y-1/2, z-1/2'

loop_
_atom_site_label
_atom_site_type_symbol
_atom_site_fract_x
_atom_site_fract_y
_atom_site_fract_z
_atom_site_U_iso_or_equiv
_atom_site_adp_type
_atom_site_occupancy
_atom_site_symmetry_multiplicity
_atom_site_calc_flag
_atom_site_refinement_flags
_atom_site_disorder_assembly
_atom_site_disorder_group
C1 C -0.0273(2) 0.68230(12) -0.1939(3) 0.0643(7) Uani 1 1 d . . .
H1 H 0.0588 0.6783 -0.1196 0.077 Uiso 1 1 calc R . .
C2 C -0.0664(3) 0.73177(12) -0.2910(4) 0.0728(8) Uani 1 1 d . . .
H2 H -0.0055 0.7622 -0.2816 0.087 Uiso 1 1 calc R . .
C3 C -0.1944(3) 0.73812(12) -0.4035(4) 0.0750(8) Uani 1 1 d . . .
H3 H -0.2169 0.7718 -0.4700 0.090 Uiso 1 1 calc R . .
C4 C -0.2878(2) 0.69536(12) -0.4175(3) 0.0675(7) Uani 1 1 d . . .
H4 H -0.3737 0.7002 -0.4919 0.081 Uiso 1 1 calc R . .
C5 C -0.2525(2) 0.64421(10) -0.3184(3) 0.0488(6) Uani 1 1 d . . .
C6 C -0.1212(2) 0.63791(10) -0.2102(3) 0.0490(6) Uani 1 1 d . . .
N7 N -0.11121(16) 0.58431(9) -0.1311(2) 0.0533(5) Uani 1 1 d . . .
H7 H -0.0401 0.5698 -0.0599 0.064 Uiso 1 1 calc R . .
C8 C -0.23269(18) 0.55738(10) -0.1832(2) 0.0437(5) Uani 1 1 d . . .
C9 C -0.3212(2) 0.59254(10) -0.2980(3) 0.0498(6) Uani 1 1 d . . .
H9 H -0.4103 0.5844 -0.3530 0.060 Uiso 1 1 calc R . .
C10 C -0.24714(19) 0.50157(10) -0.1047(3) 0.0445(5) Uani 1 1 d . . .
O11 O -0.14978(13) 0.47578(7) -0.00407(18) 0.0531(4) Uani 1 1 d . . .
N12 N -0.37043(15) 0.48173(8) -0.1422(2) 0.0465(5) Uani 1 1 d . . .
H12 H -0.4322 0.5013 -0.2155 0.056 Uiso 1 1 calc R . .
C13 C -0.40943(19) 0.43191(9) -0.0738(3) 0.0433(5) Uani 1 1 d . . .
C14 C -0.4966(2) 0.38991(10) -0.1725(3) 0.0536(6) Uani 1 1 d . . .
H14 H -0.5197 0.3922 -0.2804 0.064 Uiso 1 1 calc R . .
C15 C -0.5501(2) 0.34481(11) -0.1145(3) 0.0630(7) Uani 1 1 d . . .
H15 H -0.6103 0.3175 -0.1831 0.076 Uiso 1 1 calc R . .
C16 C -0.5143(2) 0.34026(10) 0.0450(3) 0.0601(7) Uani 1 1 d . . .
H16 H -0.5506 0.3099 0.0845 0.072 Uiso 1 1 calc R . .
C17 C -0.4251(2) 0.38040(10) 0.1466(3) 0.0538(6) Uani 1 1 d . . .
H17 H -0.3995 0.3764 0.2546 0.065 Uiso 1 1 calc R . .
C18 C -0.37254(18) 0.42708(9) 0.0883(3) 0.0434(5) Uani 1 1 d . . .
N19 N -0.28295(16) 0.46947(8) 0.1916(2) 0.0468(5) Uani 1 1 d . . .
H19 H -0.2181 0.4801 0.1700 0.056 Uiso 1 1 calc R . .
C20 C -0.28854(19) 0.49480(9) 0.3199(3) 0.0435(5) Uani 1 1 d . . .
O21 O -0.37447(14) 0.48529(7) 0.36844(18) 0.0537(4) Uani 1 1 d . . .
C22 C -0.1814(2) 0.53993(11) 0.4052(3) 0.0503(6) Uani 1 1 d . . .
H22A H -0.2183 0.5805 0.3957 0.060 Uiso 1 1 calc R . .
H22B H -0.1393 0.5296 0.5162 0.060 Uiso 1 1 calc R . .
O23 O -0.08740(15) 0.53869(8) 0.3383(2) 0.0651(5) Uani 1 1 d . . .
C24 C 0.0067(2) 0.58336(10) 0.3773(3) 0.0488(6) Uani 1 1 d . . .
C25 C 0.0305(2) 0.62469(11) 0.4945(3) 0.0598(7) Uani 1 1 d . . .
H25 H -0.0197 0.6249 0.5532 0.072 Uiso 1 1 calc R . .
C26 C 0.1316(2) 0.66686(12) 0.5256(3) 0.0666(7) Uani 1 1 d . . .
H26 H 0.1493 0.6952 0.6061 0.080 Uiso 1 1 calc R . .
C27 C 0.2045(2) 0.66677(12) 0.4388(3) 0.0634(7) Uani 1 1 d . . .
C28 C 0.1817(2) 0.62442(12) 0.3208(3) 0.0642(7) Uani 1 1 d . . .
H28 H 0.2323 0.6242 0.2625 0.077 Uiso 1 1 calc R . .
C29 C 0.0825(2) 0.58262(11) 0.2910(3) 0.0592(6) Uani 1 1 d . . .
H29 H 0.0662 0.5536 0.2123 0.071 Uiso 1 1 calc R . .
Cl30 Cl 0.32692(8) 0.72133(4) 0.47591(12) 0.1067(4) Uani 1 1 d . . .

loop_
_atom_site_aniso_label
_atom_site_aniso_U_11
_atom_site_aniso_U_22
_atom_site_aniso_U_33
_atom_site_aniso_U_23
_atom_site_aniso_U_13
_atom_site_aniso_U_12
C1 0.0513(14) 0.0733(18) 0.0697(17) -0.0075(15) 0.0263(13) -0.0165(13)
C2 0.0740(19) 0.0567(16) 0.099(2) -0.0079(16) 0.0473(17) -0.0164(14)
C3 0.0718(18) 0.0507(16) 0.113(2) 0.0144(15) 0.0480(18) 0.0064(14)
C4 0.0519(14) 0.0573(16) 0.093(2) 0.0130(15) 0.0296(14) 0.0089(12)
C5 0.0413(12) 0.0483(14) 0.0612(15) -0.0042(11) 0.0254(11) 0.0011(10)
C6 0.0457(12) 0.0538(14) 0.0528(14) -0.0054(12) 0.0257(11) -0.0062(11)
N7 0.0332(9) 0.0692(13) 0.0539(12) 0.0073(10) 0.0144(8) -0.0050(9)
C8 0.0322(11) 0.0538(14) 0.0479(13) -0.0020(11) 0.0191(10) -0.0024(9)
C9 0.0330(11) 0.0553(14) 0.0594(15) -0.0036(11) 0.0173(10) -0.0013(10)
C10 0.0305(11) 0.0574(14) 0.0483(13) -0.0013(11) 0.0188(10) 0.0002(10)
O11 0.0320(8) 0.0708(11) 0.0578(10) 0.0113(8) 0.0197(7) 0.0079(7)
N12 0.0316(9) 0.0514(11) 0.0528(12) 0.0062(9) 0.0136(8) -0.0003(8)
C13 0.0319(10) 0.0412(12) 0.0558(15) -0.0005(10) 0.0172(10) 0.0005(9)
C14 0.0485(13) 0.0502(14) 0.0581(15) -0.0036(12) 0.0177(11) -0.0038(11)
C15 0.0569(15) 0.0474(15) 0.078(2) -0.0087(13) 0.0202(14) -0.0112(11)
C16 0.0553(14) 0.0421(14) 0.084(2) 0.0024(13) 0.0301(14) -0.0086(11)
C17 0.0502(13) 0.0476(14) 0.0652(16) 0.0051(12) 0.0252(12) 0.0000(11)
C18 0.0326(10) 0.0417(12) 0.0552(15) -0.0031(10) 0.0174(10) -0.0001(9)
N19 0.0351(9) 0.0548(11) 0.0523(12) -0.0010(9) 0.0199(8) -0.0066(8)
C20 0.0310(10) 0.0490(13) 0.0476(13) 0.0059(10) 0.0133(10) 0.0035(9)
O21 0.0382(8) 0.0675(10) 0.0586(10) 0.0009(8) 0.0233(7) -0.0028(7)
C22 0.0360(11) 0.0602(15) 0.0561(14) -0.0056(11) 0.0204(10) -0.0037(10)
O23 0.0463(9) 0.0830(12) 0.0756(12) -0.0306(9) 0.0347(9) -0.0235(8)
C24 0.0353(11) 0.0605(15) 0.0496(13) -0.0043(12) 0.0163(10) -0.0066(10)
C25 0.0528(14) 0.0694(16) 0.0626(16) -0.0111(14) 0.0291(12) -0.0132(12)
C26 0.0577(15) 0.0669(17) 0.0728(18) -0.0147(14) 0.0243(14) -0.0179(13)
C27 0.0427(13) 0.0652(17) 0.0778(19) 0.0095(15) 0.0203(13) -0.0097(11)
C28 0.0470(13) 0.0805(19) 0.0714(18) 0.0073(15) 0.0308(13) -0.0016(13)
C29 0.0447(13) 0.0761(17) 0.0606(16) -0.0068(13) 0.0256(12) -0.0040(12)
Cl30 0.0800(6) 0.0994(7) 0.1460(8) -0.0023(6) 0.0519(5) -0.0413(4)

loop_
_atom_type_symbol
_atom_type_description
_atom_type_scat_dispersion_real
_atom_type_scat_dispersion_imag
_atom_type_scat_source
C C 0.0033 0.0016 'International Tables Vol C Tables 4.2.6.8 and 6.1.1.4'
H H 0.0000 0.0000 'International Tables Vol C Tables 4.2.6.8 and 6.1.1.4'
N N 0.0061 0.0033 'International Tables Vol C Tables 4.2.6.8 and 6.1.1.4'
O O 0.0106 0.0060 'International Tables Vol C Tables 4.2.6.8 and 6.1.1.4'
Cl Cl 0.1484 0.1585 'International Tables Vol C Tables 4.2.6.8 and 6.1.1.4'

loop_
_citation_id
_citation_doi
_citation_year
1 10.1016/j.molstruc.2019.127244 2020

loop_
_geom_angle_atom_site_label_1
_geom_angle_atom_site_label_2
_geom_angle_atom_site_label_3
_geom_angle
_geom_angle_site_symmetry_1
_geom_angle_site_symmetry_3
_geom_angle_publ_flag
C2 C1 C6 117.5(2) . . ?
C2 C1 H1 121.2 . . ?
C6 C1 H1 121.2 . . ?
C1 C2 C3 121.9(2) . . ?
C1 C2 H2 119.0 . . ?
C3 C2 H2 119.0 . . ?
C4 C3 C2 120.8(3) . . ?
C4 C3 H3 119.6 . . ?
C2 C3 H3 119.6 . . ?
C3 C4 C5 119.2(2) . . ?
C3 C4 H4 120.4 . . ?
C5 C4 H4 120.4 . . ?
C4 C5 C6 118.6(2) . . ?
C4 C5 C9 134.7(2) . . ?
C6 C5 C9 106.7(2) . . ?
N7 C6 C1 130.6(2) . . ?
N7 C6 C5 107.49(19) . . ?
C1 C6 C5 121.8(2) . . ?
C6 N7 C8 109.25(18) . . ?
C6 N7 H7 125.4 . . ?
C8 N7 H7 125.4 . . ?
C9 C8 N7 109.18(19) . . ?
C9 C8 C10 132.15(18) . . ?
N7 C8 C10 118.53(18) . . ?
C8 C9 C5 107.35(19) . . ?
C8 C9 H9 126.3 . . ?
C5 C9 H9 126.3 . . ?
O11 C10 N12 122.3(2) . . ?
O11 C10 C8 120.90(17) . . ?
N12 C10 C8 116.77(18) . . ?
C10 N12 C13 127.01(18) . . ?
C10 N12 H12 116.5 . . ?
C13 N12 H12 116.5 . . ?
C14 C13 C18 118.9(2) . . ?
C14 C13 N12 118.5(2) . . ?
C18 C13 N12 122.31(18) . . ?
C15 C14 C13 121.4(2) . . ?
C15 C14 H14 119.3 . . ?
C13 C14 H14 119.3 . . ?
C16 C15 C14 119.7(2) . . ?
C16 C15 H15 120.1 . . ?
C14 C15 H15 120.1 . . ?
C17 C16 C15 120.3(2) . . ?
C17 C16 H16 119.9 . . ?
C15 C16 H16 119.9 . . ?
C16 C17 C18 120.3(2) . . ?
C16 C17 H17 119.8 . . ?
C18 C17 H17 119.8 . . ?
C13 C18 C17 119.4(2) . . ?
C13 C18 N19 119.83(19) . . ?
C17 C18 N19 120.8(2) . . ?
C20 N19 C18 126.77(18) . . ?
C20 N19 H19 116.6 . . ?
C18 N19 H19 116.6 . . ?
O21 C20 N19 125.67(19) . . ?
O21 C20 C22 119.2(2) . . ?
N19 C20 C22 115.11(19) . . ?
O23 C22 C20 109.07(18) . . ?
O23 C22 H22A 109.9 . . ?
C20 C22 H22A 109.9 . . ?
O23 C22 H22B 109.9 . . ?
C20 C22 H22B 109.9 . . ?
H22A C22 H22B 108.3 . . ?
C24 O23 C22 119.53(17) . . ?
C25 C24 O23 124.4(2) . . ?
C25 C24 C29 120.5(2) . . ?
O23 C24 C29 115.0(2) . . ?
C24 C25 C26 119.0(2) . . ?
C24 C25 H25 120.5 . . ?
C26 C25 H25 120.5 . . ?
C27 C26 C25 120.4(2) . . ?
C27 C26 H26 119.8 . . ?
C25 C26 H26 119.8 . . ?
C26 C27 C28 120.9(2) . . ?
C26 C27 Cl30 119.6(2) . . ?
C28 C27 Cl30 119.5(2) . . ?
C29 C28 C27 118.6(2) . . ?
C29 C28 H28 120.7 . . ?
C27 C28 H28 120.7 . . ?
C28 C29 C24 120.6(2) . . ?
C28 C29 H29 119.7 . . ?
C24 C29 H29 119.7 . . ?

loop_
_geom_bond_atom_site_label_1
_geom_bond_atom_site_label_2
_geom_bond_distance
_geom_bond_site_symmetry_2
_geom_bond_publ_flag
C1 C2 1.364(4) . ?
C1 C6 1.393(3) . ?
C1 H1 0.9300 . ?
C2 C3 1.390(4) . ?
C2 H2 0.9300 . ?
C3 C4 1.369(4) . ?
C3 H3 0.9300 . ?
C4 C5 1.402(3) . ?
C4 H4 0.9300 . ?
C5 C6 1.405(3) . ?
C5 C9 1.424(3) . ?
C6 N7 1.367(3) . ?
N7 C8 1.373(3) . ?
N7 H7 0.8600 . ?
C8 C9 1.359(3) . ?
C8 C10 1.468(3) . ?
C9 H9 0.9300 . ?
C10 O11 1.242(2) . ?
C10 N12 1.346(2) . ?
N12 C13 1.420(3) . ?
N12 H12 0.8600 . ?
C13 C14 1.380(3) . ?
C13 C18 1.396(3) . ?
C14 C15 1.375(3) . ?
C14 H14 0.9300 . ?
C15 C16 1.374(4) . ?
C15 H15 0.9300 . ?
C16 C17 1.374(3) . ?
C16 H16 0.9300 . ?
C17 C18 1.395(3) . ?
C17 H17 0.9300 . ?
C18 N19 1.414(3) . ?
N19 C20 1.341(3) . ?
N19 H19 0.8600 . ?
C20 O21 1.235(2) . ?
C20 C22 1.504(3) . ?
C22 O23 1.424(3) . ?
C22 H22A 0.9700 . ?
C22 H22B 0.9700 . ?
O23 C24 1.372(3) . ?
C24 C25 1.358(3) . ?
C24 C29 1.387(3) . ?
C25 C26 1.394(3) . ?
C25 H25 0.9300 . ?
C26 C27 1.363(4) . ?
C26 H26 0.9300 . ?
C27 C28 1.380(4) . ?
C27 Cl30 1.741(2) . ?
C28 C29 1.376(3) . ?
C28 H28 0.9300 . ?
C29 H29 0.9300 . ?
